data_7047630
loop_
_publ_author_name
'\<Skoch, Karel'
'C\'isa\<rov\'a, Ivana'
'Uhl\'ik, Filip'
'\<St\<epni\<cka, Petr'

_publ_section_title
;
 Comparing the reactivity of isomeric phosphinoferrocene nitrile and
 isocyanide in Pd(ii) complexes: synthesis of simple coordination
 compounds vs. preparation of P-chelated insertion products and
 Fischer-type carbenes.
;
_journal_issue 45
_journal_name_full 'Dalton transactions (Cambridge, England : 2003)'
_journal_page_first 16082
_journal_page_last 16101
_journal_paper_doi 10.1039/c8dt03564d
_journal_volume 47
_journal_year 2018
_chemical_formula_moiety 'C52 H46 Cl2 Fe2 N2 P2 Pd2, 2(C H Cl3)'
_chemical_formula_sum 'C54 H48 Cl8 Fe2 N2 P2 Pd2'
_chemical_formula_weight 1394.98
_space_group_crystal_system triclinic
_space_group_IT_number 2
_space_group_name_Hall '-P 1'
_space_group_name_H-M_alt 'P -1'
_symmetry_space_group_name_Hall '-P 1'
_symmetry_space_group_name_H-M 'P -1'
_atom_sites_solution_hydrogens mixed
_atom_sites_solution_primary direct
_atom_sites_solution_secondary difmap
_audit_creation_method SHELXL-2014/7
_audit_update_record
;
2018-07-23 deposited with the CCDC.
2018-09-21 downloaded from the CCDC.
;
_cell_angle_alpha 99.123(3)
_cell_angle_beta 103.877(3)
_cell_angle_gamma 112.080(2)
_cell_formula_units_Z 1
_cell_length_a 9.4504(7)
_cell_length_b 10.7329(8)
_cell_length_c 15.2782(12)
_cell_measurement_reflns_used 9931
_cell_measurement_temperature 150(2)
_cell_measurement_theta_max 25.99
_cell_measurement_theta_min 2.41
_cell_volume 1339.77(18)
_computing_cell_refinement 'SAINT V8.37A (Bruker AXS Inc., 2015)'
_computing_data_collection 'Bruker Instrument Service vV6.2.4'
_computing_data_reduction 'SAINT V8.37A (Bruker AXS Inc., 2015)'
_computing_molecular_graphics 'PLATON (Spek, 2016)'
_computing_publication_material 'PLATON (Spek, 2016)'
_computing_structure_solution 'XT, VERSION 2014/5'
_diffrn_ambient_temperature 150(2)
_diffrn_measured_fraction_theta_full 0.998
_diffrn_measured_fraction_theta_max 0.992
_diffrn_measurement_device_type 'Bruker D8 VENTURE Kappa Duo PHOTON 100 CMOS'
_diffrn_measurement_method '\f and \w scans'
_diffrn_radiation_monochromator 'Quazar Mo multilayer optic'
_diffrn_radiation_source 'I\mS micro-focus sealed tube'
_diffrn_radiation_type MoK\a
_diffrn_radiation_wavelength 0.71073
_diffrn_reflns_av_R_equivalents 0.0567
_diffrn_reflns_av_unetI/netI 0.0485
_diffrn_reflns_Laue_measured_fraction_full 0.998
_diffrn_reflns_Laue_measured_fraction_max 0.992
_diffrn_reflns_limit_h_max 11
_diffrn_reflns_limit_h_min -11
_diffrn_reflns_limit_k_max 13
_diffrn_reflns_limit_k_min -13
_diffrn_reflns_limit_l_max 18
_diffrn_reflns_limit_l_min -18
_diffrn_reflns_number 24341
_diffrn_reflns_point_group_measured_fraction_full 0.998
_diffrn_reflns_point_group_measured_fraction_max 0.992
_diffrn_reflns_theta_full 25.242
_diffrn_reflns_theta_max 26.101
_diffrn_reflns_theta_min 2.213
_exptl_absorpt_coefficient_mu 1.689
_exptl_absorpt_correction_T_max 0.92
_exptl_absorpt_correction_T_min 0.65
_exptl_absorpt_correction_type numerical
_exptl_absorpt_process_details 'SADABS-2016/2 - Bruker AXS'
_exptl_crystal_colour orange
_exptl_crystal_density_diffrn 1.729
_exptl_crystal_description plate
_exptl_crystal_F_000 696
_exptl_crystal_size_max 0.21
_exptl_crystal_size_mid 0.21
_exptl_crystal_size_min 0.05
_refine_diff_density_max 1.492
_refine_diff_density_min -1.211
_refine_diff_density_rms 0.126
_refine_ls_extinction_method none
_refine_ls_goodness_of_fit_ref 1.067
_refine_ls_hydrogen_treatment constr
_refine_ls_matrix_type full
_refine_ls_number_parameters 323
_refine_ls_number_reflns 5287
_refine_ls_number_restraints 24
_refine_ls_restrained_S_all 1.065
_refine_ls_R_factor_all 0.0612
_refine_ls_R_factor_gt 0.0439
_refine_ls_shift/su_max 0.002
_refine_ls_shift/su_mean 0.000
_refine_ls_structure_factor_coef Fsqd
_refine_ls_weighting_details 'w=1/[\s^2^(Fo^2^)+(0.0300P)^2^+6.1677P] where P=(Fo^2^+2Fc^2^)/3'
_refine_ls_weighting_scheme calc
_refine_ls_wR_factor_gt 0.0962
_refine_ls_wR_factor_ref 0.1061
_reflns_Friedel_coverage 0.000
_reflns_number_gt 4273
_reflns_number_total 5287
_reflns_threshold_expression 'I > 2\s(I)'
_cod_data_source_file c8dt03564d6.cif
_cod_data_source_block mo_ks808
_cod_depositor_comments 'Adding full bibliography for 7047627--7047638.cif.'
_cod_database_code 7047630
_shelx_shelxl_version_number 2014/7
_shelx_space_group_comment
;
The symmetry employed for this shelxl refinement is uniquely defined
by the following loop, which should always be used as a source of
symmetry information in preference to the above space-group names.
They are only intended as comments.
;
_shelx_estimated_absorpt_t_min 0.718
_shelx_estimated_absorpt_t_max 0.920

loop_
_space_group_symop_operation_xyz
'x, y, z'
'-x, -y, -z'

loop_
_atom_site_label
_atom_site_type_symbol
_atom_site_fract_x
_atom_site_fract_y
_atom_site_fract_z
_atom_site_U_iso_or_equiv
_atom_site_adp_type
_atom_site_occupancy
_atom_site_site_symmetry_order
_atom_site_calc_flag
_atom_site_refinement_flags_posn
_atom_site_refinement_flags_adp
_atom_site_refinement_flags_occupancy
_atom_site_disorder_assembly
_atom_site_disorder_group
Pd Pd 0.87146(4) 0.46155(4) 0.88342(2) 0.01715(11) Uani 1 1 d . . . . .
P P 0.60780(13) 0.36046(12) 0.79760(8) 0.0163(2) Uani 1 1 d . . . . .
Fe Fe 0.65789(7) 0.69305(7) 0.83282(4) 0.01753(16) Uani 1 1 d . . . . .
Cl1 Cl 1.15570(12) 0.59545(13) 0.96996(8) 0.0241(3) Uani 1 1 d . . . . .
N1 N 0.9200(4) 0.6333(4) 0.7548(3) 0.0205(8) Uani 1 1 d . . . . .
C1 C 0.8664(5) 0.7246(5) 0.7981(3) 0.0220(10) Uani 1 1 d . . . . .
C2 C 0.9049(5) 0.7899(5) 0.8968(3) 0.0198(9) Uani 1 1 d . . . . .
H2 H 0.963569 0.770896 0.948732 0.024 Uiso 1 1 calc R U . . .
C3 C 0.8367(6) 0.8887(5) 0.9004(4) 0.0278(11) Uani 1 1 d . . . . .
H3 H 0.844135 0.948553 0.955932 0.033 Uiso 1 1 calc R U . . .
C4 C 0.7565(6) 0.8826(5) 0.8076(4) 0.0286(11) Uani 1 1 d . . . . .
H4 H 0.700076 0.936705 0.790564 0.034 Uiso 1 1 calc R U . . .
C5 C 0.7745(6) 0.7818(5) 0.7440(4) 0.0254(11) Uani 1 1 d . . . . .
H5 H 0.732796 0.757109 0.677497 0.030 Uiso 1 1 calc R U . . .
C6 C 0.5298(5) 0.4865(5) 0.8203(3) 0.0185(9) Uani 1 1 d . . . . .
C7 C 0.5695(5) 0.5696(5) 0.9138(3) 0.0211(10) Uani 1 1 d . . . . .
H7 H 0.631646 0.561970 0.969897 0.025 Uiso 1 1 calc R U . . .
C8 C 0.4992(6) 0.6653(5) 0.9074(4) 0.0246(11) Uani 1 1 d . . . . .
H8 H 0.505674 0.732479 0.958757 0.030 Uiso 1 1 calc R U . . .
C9 C 0.4182(6) 0.6438(5) 0.8122(4) 0.0253(11) Uani 1 1 d . . . . .
H9 H 0.362277 0.695131 0.788683 0.030 Uiso 1 1 calc R U . . .
C10 C 0.4338(5) 0.5322(5) 0.7566(3) 0.0223(10) Uani 1 1 d . . . . .
H10 H 0.389269 0.495327 0.690286 0.027 Uiso 1 1 calc R U . . .
C11 C 0.9220(5) 0.5241(5) 0.7756(3) 0.0202(10) Uani 1 1 d . . . . .
C12 C 0.5379(5) 0.2922(5) 0.6700(3) 0.0209(10) Uani 1 1 d . . . . .
C13 C 0.5708(6) 0.3811(6) 0.6129(4) 0.0286(11) Uani 1 1 d . . . . .
H13 H 0.625990 0.479491 0.640039 0.034 Uiso 1 1 calc R U . . .
C14 C 0.5229(6) 0.3262(6) 0.5156(3) 0.0294(12) Uani 1 1 d . . . . .
H14 H 0.546831 0.386985 0.476871 0.035 Uiso 1 1 calc R U . . .
C15 C 0.4405(6) 0.1830(6) 0.4763(4) 0.0312(12) Uani 1 1 d . . . . .
H15 H 0.408319 0.145292 0.410319 0.037 Uiso 1 1 calc R U . . .
C16 C 0.4052(7) 0.0958(6) 0.5315(4) 0.0346(12) Uani 1 1 d . . . . .
H16 H 0.347147 -0.002312 0.503826 0.042 Uiso 1 1 calc R U . . .
C17 C 0.4535(6) 0.1493(5) 0.6282(3) 0.0276(11) Uani 1 1 d . . . . .
H17 H 0.428376 0.087324 0.666033 0.033 Uiso 1 1 calc R U . . .
C18 C 0.4898(5) 0.2121(5) 0.8333(3) 0.0203(10) Uani 1 1 d . . . . .
C19 C 0.3299(6) 0.1803(6) 0.8268(4) 0.0277(11) Uani 1 1 d . . . . .
H19 H 0.282937 0.240089 0.807980 0.033 Uiso 1 1 calc R U . . .
C20 C 0.2393(6) 0.0600(6) 0.8484(4) 0.0338(13) Uani 1 1 d . . . . .
H20 H 0.129532 0.036748 0.842988 0.041 Uiso 1 1 calc R U . . .
C21 C 0.3091(6) -0.0257(5) 0.8776(3) 0.0240(10) Uani 1 1 d . . . . .
H21 H 0.247848 -0.105932 0.893946 0.029 Uiso 1 1 calc R U . . .
C22 C 0.4659(6) 0.0049(5) 0.8830(4) 0.0293(11) Uani 1 1 d . . . . .
H22 H 0.511972 -0.055809 0.901071 0.035 Uiso 1 1 calc R U . . .
C23 C 0.5576(6) 0.1248(5) 0.8620(3) 0.0229(10) Uani 1 1 d . . . . .
H23 H 0.667136 0.147085 0.867395 0.027 Uiso 1 1 calc R U . . .
C31 C 0.9846(6) 0.4402(5) 0.7198(4) 0.0277(11) Uani 1 1 d . . . . .
H31A H 0.913205 0.404543 0.653990 0.033 Uiso 0.694(9) 1 d R U P A .
H31B H 1.093395 0.504625 0.721146 0.033 Uiso 0.694(9) 1 d R U P . .
H31C H 0.995238 0.477040 0.665097 0.033 Uiso 0.306(9) 1 d R U P . .
H31D H 1.095215 0.462072 0.759295 0.033 Uiso 0.306(9) 1 d R U P . .
C32 C 0.9978(10) 0.3225(9) 0.7505(6) 0.0323(16) Uani 0.694(9) 1 d . U P A 1
H32 H 1.071191 0.343138 0.811250 0.039 Uiso 0.694(9) 1 d R U P A 1
C33 C 0.9173(15) 0.1890(13) 0.7017(7) 0.046(3) Uani 0.694(9) 1 d . U P A 1
H33A H 0.842545 0.163388 0.640636 0.055 Uiso 0.694(9) 1 d R U P A 1
H33B H 0.933917 0.118927 0.727827 0.055 Uiso 0.694(9) 1 d R U P A 1
C32A C 0.899(2) 0.2892(19) 0.6849(13) 0.0323(16) Uani 0.306(9) 1 d . U P A 2
H32A H 0.818788 0.248910 0.624595 0.039 Uiso 0.306(9) 1 d R U P A 2
C33A C 0.929(4) 0.202(3) 0.736(2) 0.046(3) Uani 0.306(9) 1 d . U P A 2
H33C H 1.009334 0.240524 0.796596 0.055 Uiso 0.306(9) 1 d R U P A 2
H33D H 0.871126 0.103009 0.711275 0.055 Uiso 0.306(9) 1 d R U P A 2
C1S C 1.0296(6) 0.7537(6) 0.5937(4) 0.0344(13) Uani 1 1 d . . . . .
H1S H 1.009934 0.734965 0.652834 0.041 Uiso 1 1 calc R U . . .
Cl1S Cl 1.22099(19) 0.76204(18) 0.59827(13) 0.0520(4) Uani 1 1 d . . . . .
Cl2S Cl 1.0240(2) 0.91310(19) 0.58766(15) 0.0590(5) Uani 1 1 d . . . . .
Cl3S Cl 0.8792(2) 0.6166(2) 0.49956(15) 0.0774(6) Uani 1 1 d . . . . .

loop_
_atom_site_aniso_label
_atom_site_aniso_U_11
_atom_site_aniso_U_22
_atom_site_aniso_U_33
_atom_site_aniso_U_23
_atom_site_aniso_U_13
_atom_site_aniso_U_12
Pd 0.00917(16) 0.01818(19) 0.02512(19) 0.01019(14) 0.00766(13) 0.00404(13)
P 0.0101(5) 0.0160(6) 0.0215(6) 0.0072(5) 0.0064(4) 0.0028(4)
Fe 0.0117(3) 0.0145(3) 0.0254(3) 0.0077(3) 0.0076(3) 0.0028(3)
Cl1 0.0100(5) 0.0333(7) 0.0259(6) 0.0140(5) 0.0071(4) 0.0030(5)
N1 0.0160(18) 0.018(2) 0.027(2) 0.0078(16) 0.0098(16) 0.0044(16)
C1 0.014(2) 0.022(2) 0.031(3) 0.013(2) 0.0136(19) 0.0032(19)
C2 0.012(2) 0.017(2) 0.032(3) 0.0104(19) 0.0115(19) 0.0042(18)
C3 0.020(2) 0.015(2) 0.039(3) 0.002(2) 0.013(2) -0.001(2)
C4 0.024(2) 0.020(3) 0.050(3) 0.017(2) 0.020(2) 0.009(2)
C5 0.023(2) 0.024(3) 0.033(3) 0.015(2) 0.015(2) 0.008(2)
C6 0.012(2) 0.014(2) 0.030(2) 0.0097(19) 0.0092(18) 0.0027(17)
C7 0.016(2) 0.022(3) 0.027(2) 0.013(2) 0.0124(19) 0.0044(19)
C8 0.020(2) 0.021(3) 0.037(3) 0.009(2) 0.018(2) 0.006(2)
C9 0.017(2) 0.018(2) 0.039(3) 0.008(2) 0.010(2) 0.005(2)
C10 0.013(2) 0.016(2) 0.029(3) 0.0050(19) 0.0031(19) 0.0012(18)
C11 0.0076(19) 0.018(2) 0.032(3) 0.007(2) 0.0060(18) 0.0028(18)
C12 0.013(2) 0.027(3) 0.023(2) 0.008(2) 0.0052(18) 0.0077(19)
C13 0.021(2) 0.022(3) 0.037(3) 0.009(2) 0.011(2) 0.003(2)
C14 0.023(2) 0.040(3) 0.021(2) 0.013(2) 0.007(2) 0.008(2)
C15 0.029(3) 0.038(3) 0.023(3) 0.004(2) 0.004(2) 0.016(2)
C16 0.033(3) 0.023(3) 0.039(3) 0.001(2) 0.012(2) 0.006(2)
C17 0.027(3) 0.021(3) 0.030(3) 0.009(2) 0.009(2) 0.006(2)
C18 0.014(2) 0.018(2) 0.022(2) 0.0044(19) 0.0066(18) 0.0002(18)
C19 0.018(2) 0.029(3) 0.037(3) 0.015(2) 0.011(2) 0.007(2)
C20 0.016(2) 0.032(3) 0.048(3) 0.015(3) 0.015(2) 0.000(2)
C21 0.021(2) 0.018(2) 0.029(3) 0.013(2) 0.013(2) -0.0006(19)
C22 0.033(3) 0.020(3) 0.037(3) 0.012(2) 0.014(2) 0.011(2)
C23 0.018(2) 0.017(2) 0.033(3) 0.009(2) 0.011(2) 0.0056(19)
C31 0.028(3) 0.026(3) 0.037(3) 0.011(2) 0.020(2) 0.013(2)
C32 0.033(2) 0.032(2) 0.034(2) 0.0090(17) 0.0123(17) 0.0160(18)
C33 0.044(3) 0.042(4) 0.051(5) 0.013(4) 0.017(4) 0.017(3)
C32A 0.033(2) 0.032(2) 0.034(2) 0.0090(17) 0.0123(17) 0.0160(18)
C33A 0.044(3) 0.042(4) 0.051(5) 0.013(4) 0.017(4) 0.017(3)
C1S 0.030(3) 0.034(3) 0.039(3) 0.016(2) 0.018(2) 0.007(2)
Cl1S 0.0370(8) 0.0449(9) 0.0823(12) 0.0266(8) 0.0293(8) 0.0169(7)
Cl2S 0.0508(10) 0.0509(10) 0.0917(13) 0.0363(10) 0.0345(9) 0.0256(8)
Cl3S 0.0479(10) 0.0679(14) 0.0709(13) -0.0091(10) 0.0076(9) -0.0038(9)

loop_
_atom_type_symbol
_atom_type_description
_atom_type_scat_dispersion_real
_atom_type_scat_dispersion_imag
_atom_type_scat_source
C C 0.0033 0.0016 'International Tables Vol C Tables 4.2.6.8 and 6.1.1.4'
H H 0.0000 0.0000 'International Tables Vol C Tables 4.2.6.8 and 6.1.1.4'
Cl Cl 0.1484 0.1585 'International Tables Vol C Tables 4.2.6.8 and 6.1.1.4'
Fe Fe 0.3463 0.8444 'International Tables Vol C Tables 4.2.6.8 and 6.1.1.4'
N N 0.0061 0.0033 'International Tables Vol C Tables 4.2.6.8 and 6.1.1.4'
P P 0.1023 0.0942 'International Tables Vol C Tables 4.2.6.8 and 6.1.1.4'
Pd Pd -0.9988 1.0072 'International Tables Vol C Tables 4.2.6.8 and 6.1.1.4'

loop_
_geom_angle_atom_site_label_1
_geom_angle_atom_site_label_2
_geom_angle_atom_site_label_3
_geom_angle
_geom_angle_site_symmetry_3
C11 Pd P 88.88(13) .
C11 Pd Cl1 86.64(13) .
P Pd Cl1 172.98(5) .
C11 Pd Cl1 172.65(13) 2_767
P Pd Cl1 98.27(4) 2_767
Cl1 Pd Cl1 86.08(4) 2_767
C6 P C18 105.2(2) .
C6 P C12 105.6(2) .
C18 P C12 102.6(2) .
C6 P Pd 107.26(15) .
C18 P Pd 112.78(15) .
C12 P Pd 122.06(14) .
C3 Fe C4 40.7(2) .
C3 Fe C6 154.1(2) .
C4 Fe C6 164.7(2) .
C3 Fe C7 117.3(2) .
C4 Fe C7 152.3(2) .
C6 Fe C7 41.24(18) .
C3 Fe C9 122.7(2) .
C4 Fe C9 106.9(2) .
C6 Fe C9 68.65(19) .
C7 Fe C9 68.2(2) .
C3 Fe C8 104.3(2) .
C4 Fe C8 118.0(2) .
C6 Fe C8 68.65(19) .
C7 Fe C8 40.59(19) .
C9 Fe C8 40.1(2) .
C3 Fe C2 40.99(19) .
C4 Fe C2 69.0(2) .
C6 Fe C2 120.50(18) .
C7 Fe C2 105.48(19) .
C9 Fe C2 159.23(19) .
C8 Fe C2 122.50(19) .
C3 Fe C10 161.2(2) .
C4 Fe C10 126.1(2) .
C6 Fe C10 41.14(19) .
C7 Fe C10 69.03(19) .
C9 Fe C10 40.71(19) .
C8 Fe C10 68.3(2) .
C2 Fe C10 157.54(19) .
C3 Fe C5 68.3(2) .
C4 Fe C5 40.5(2) .
C6 Fe C5 128.42(19) .
C7 Fe C5 164.7(2) .
C9 Fe C5 122.1(2) .
C8 Fe C5 154.5(2) .
C2 Fe C5 68.79(19) .
C10 Fe C5 110.6(2) .
C3 Fe C1 68.2(2) .
C4 Fe C1 67.92(19) .
C6 Fe C1 110.37(18) .
C7 Fe C1 126.54(19) .
C9 Fe C1 158.0(2) .
C8 Fe C1 161.7(2) .
C2 Fe C1 41.03(18) .
C10 Fe C1 123.87(19) .
C5 Fe C1 40.13(19) .
Pd Cl1 Pd 93.92(4) 2_767
C11 N1 C1 126.8(4) .
N1 C1 C5 120.9(4) .
N1 C1 C2 130.2(4) .
C5 C1 C2 108.5(4) .
N1 C1 Fe 133.3(3) .
C5 C1 Fe 69.6(3) .
C2 C1 Fe 68.7(2) .
C3 C2 C1 106.3(4) .
C3 C2 Fe 68.5(3) .
C1 C2 Fe 70.3(2) .
C3 C2 H2 126.9 .
C1 C2 H2 126.9 .
Fe C2 H2 125.9 .
C4 C3 C2 108.9(4) .
C4 C3 Fe 69.8(3) .
C2 C3 Fe 70.5(3) .
C4 C3 H3 125.5 .
C2 C3 H3 125.5 .
Fe C3 H3 125.8 .
C3 C4 C5 108.6(5) .
C3 C4 Fe 69.5(3) .
C5 C4 Fe 71.1(3) .
C3 C4 H4 125.7 .
C5 C4 H4 125.7 .
Fe C4 H4 125.2 .
C4 C5 C1 107.7(4) .
C4 C5 Fe 68.4(3) .
C1 C5 Fe 70.3(3) .
C4 C5 H5 126.1 .
C1 C5 H5 126.1 .
Fe C5 H5 126.8 .
C7 C6 C10 107.8(4) .
C7 C6 P 121.6(3) .
C10 C6 P 130.5(4) .
C7 C6 Fe 69.5(3) .
C10 C6 Fe 70.3(3) .
P C6 Fe 122.1(2) .
C8 C7 C6 107.8(4) .
C8 C7 Fe 70.3(3) .
C6 C7 Fe 69.3(2) .
C8 C7 H7 126.1 .
C6 C7 H7 126.1 .
Fe C7 H7 125.9 .
C9 C8 C7 108.5(4) .
C9 C8 Fe 69.8(3) .
C7 C8 Fe 69.1(2) .
C9 C8 H8 125.8 .
C7 C8 H8 125.8 .
Fe C8 H8 126.9 .
C8 C9 C10 109.0(4) .
C8 C9 Fe 70.1(3) .
C10 C9 Fe 70.0(3) .
C8 C9 H9 125.5 .
C10 C9 H9 125.5 .
Fe C9 H9 126.0 .
C9 C10 C6 106.9(4) .
C9 C10 Fe 69.3(3) .
C6 C10 Fe 68.5(3) .
C9 C10 H10 126.6 .
C6 C10 H10 126.6 .
Fe C10 H10 127.2 .
N1 C11 C31 118.3(4) .
N1 C11 Pd 125.9(3) .
C31 C11 Pd 115.5(3) .
C17 C12 C13 118.6(4) .
C17 C12 P 120.2(4) .
C13 C12 P 121.3(4) .
C12 C13 C14 120.3(5) .
C12 C13 H13 119.8 .
C14 C13 H13 119.8 .
C15 C14 C13 119.6(5) .
C15 C14 H14 120.2 .
C13 C14 H14 120.2 .
C16 C15 C14 120.3(5) .
C16 C15 H15 119.8 .
C14 C15 H15 119.8 .
C15 C16 C17 120.5(5) .
C15 C16 H16 119.8 .
C17 C16 H16 119.8 .
C12 C17 C16 120.7(5) .
C12 C17 H17 119.7 .
C16 C17 H17 119.7 .
C23 C18 C19 119.7(4) .
C23 C18 P 119.2(3) .
C19 C18 P 120.9(4) .
C18 C19 C20 119.4(5) .
C18 C19 H19 120.3 .
C20 C19 H19 120.3 .
C21 C20 C19 120.1(5) .
C21 C20 H20 119.9 .
C19 C20 H20 119.9 .
C22 C21 C20 120.4(5) .
C22 C21 H21 119.8 .
C20 C21 H21 119.8 .
C21 C22 C23 120.0(5) .
C21 C22 H22 120.0 .
C23 C22 H22 120.0 .
C18 C23 C22 120.3(4) .
C18 C23 H23 119.8 .
C22 C23 H23 119.8 .
C32A C31 C11 121.3(8) .
C32 C31 C11 116.8(5) .
C32A C31 H31A 65.0 .
C32 C31 H31A 108.0 .
C11 C31 H31A 108.3 .
C32A C31 H31B 130.1 .
C32 C31 H31B 107.9 .
C11 C31 H31B 108.1 .
H31A C31 H31B 107.4 .
C32A C31 H31C 107.2 .
C32 C31 H31C 135.9 .
C11 C31 H31C 106.9 .
H31A C31 H31C 49.2 .
H31B C31 H31C 61.0 .
C32A C31 H31D 106.8 .
C32 C31 H31D 66.6 .
C11 C31 H31D 107.1 .
H31A C31 H31D 141.9 .
H31B C31 H31D 47.3 .
H31C C31 H31D 106.7 .
C33 C32 C31 126.2(9) .
C33 C32 H31D 151.5 .
C31 C32 H31D 40.6 .
C33 C32 H32 116.8 .
C31 C32 H32 116.9 .
H31D C32 H32 82.4 .
C32 C33 H33A 119.8 .
C32 C33 H33B 120.2 .
H33A C33 H33B 120.0 .
C33A C32A C31 122.4(19) .
C33A C32A H31A 162.4 .
C31 C32A H31A 40.9 .
C33A C32A H32A 118.8 .
C31 C32A H32A 118.8 .
H31A C32A H32A 78.2 .
C32A C33A H33C 119.7 .
C32A C33A H33D 120.3 .
H33C C33A H33D 120.0 .
Cl3S C1S Cl2S 111.3(3) .
Cl3S C1S Cl1S 110.4(3) .
Cl2S C1S Cl1S 110.7(3) .
Cl3S C1S H1S 108.1 .
Cl2S C1S H1S 108.1 .
Cl1S C1S H1S 108.1 .

loop_
_geom_bond_atom_site_label_1
_geom_bond_atom_site_label_2
_geom_bond_distance
_geom_bond_site_symmetry_2
Pd C11 1.970(5) .
Pd P 2.2482(11) .
Pd Cl1 2.4126(11) .
Pd Cl1 2.4598(11) 2_767
P C6 1.793(5) .
P C18 1.819(5) .
P C12 1.828(5) .
Fe C3 2.035(5) .
Fe C4 2.038(5) .
Fe C6 2.038(5) .
Fe C7 2.042(4) .
Fe C9 2.053(5) .
Fe C8 2.057(4) .
Fe C2 2.060(4) .
Fe C10 2.062(5) .
Fe C5 2.074(5) .
Fe C1 2.082(4) .
N1 C11 1.267(6) .
N1 C1 1.408(6) .
C1 C5 1.426(7) .
C1 C2 1.452(7) .
C2 C3 1.434(7) .
C2 H2 0.9500 .
C3 C4 1.417(8) .
C3 H3 0.9500 .
C4 C5 1.424(7) .
C4 H4 0.9500 .
C5 H5 0.9500 .
C6 C7 1.437(6) .
C6 C10 1.441(7) .
C7 C8 1.422(7) .
C7 H7 0.9500 .
C8 C9 1.408(7) .
C8 H8 0.9500 .
C9 C10 1.431(7) .
C9 H9 0.9500 .
C10 H10 0.9500 .
C11 C31 1.511(6) .
C12 C17 1.386(7) .
C12 C13 1.393(7) .
C13 C14 1.399(7) .
C13 H13 0.9500 .
C14 C15 1.384(8) .
C14 H14 0.9500 .
C15 C16 1.360(8) .
C15 H15 0.9500 .
C16 C17 1.389(7) .
C16 H16 0.9500 .
C17 H17 0.9500 .
C18 C23 1.388(7) .
C18 C19 1.393(6) .
C19 C20 1.395(7) .
C19 H19 0.9500 .
C20 C21 1.388(8) .
C20 H20 0.9500 .
C21 C22 1.370(7) .
C21 H21 0.9500 .
C22 C23 1.391(7) .
C22 H22 0.9500 .
C23 H23 0.9500 .
C31 C32A 1.449(19) .
C31 C32 1.452(10) .
C31 H31A 0.9855 .
C31 H31B 0.9932 .
C31 H31C 0.9900 .
C31 H31D 0.9900 .
C32 C33 1.326(15) .
C32 H32 0.9500 .
C33 H33A 0.9500 .
C33 H33B 0.9500 .
C32A C33A 1.38(4) .
C32A H32A 0.9500 .
C33A H33C 0.9500 .
C33A H33D 0.9500 .
C1S Cl3S 1.741(6) .
C1S Cl2S 1.748(6) .
C1S Cl1S 1.761(6) .
C1S H1S 1.0000 .
